data_4322137
loop_
_publ_author_name
'Mark T. Miller'
'Peter K. Gantzel'
'Timothy B. Karpishin'

_publ_section_title
;
 Effects of Sterics and Electronic Delocalization on the Photophysical,
 Structural, and Electrochemical Properties of 2,9-Disubstituted
 1,10-Phenanthroline Copper(I) Complexes
;
_journal_name_full 'Inorganic Chemistry'
_journal_page_first 3414
_journal_page_last 3422
_journal_paper_doi 10.1021/ic9900399
_journal_volume 38
_journal_year 1999
_chemical_formula_sum 'C58 H44 Cu F6 N4 P'
_chemical_formula_weight 1005.48
_chemical_name_systematic
; 
 ? 
;
_space_group_IT_number 61
_symmetry_cell_setting orthorhombic
_symmetry_space_group_name_Hall '-P 2ac 2ab'
_symmetry_space_group_name_H-M 'P b c a'
_atom_sites_solution_hydrogens geom
_atom_sites_solution_primary direct
_atom_sites_solution_secondary difmap
_audit_creation_method SHELXL
_cell_angle_alpha 90.00
_cell_angle_beta 90.00
_cell_angle_gamma 90.00
_cell_formula_units_Z 8
_cell_length_a 14.547(6)
_cell_length_b 22.868(6)
_cell_length_c 30.659(10)
_cell_measurement_temperature 295(2)
_cell_volume 10199(6)
_computing_structure_refinement 'SHELXL-93 (Sheldrick, 1993)'
_computing_structure_solution 'SHELXS-86 (Sheldrick, 1990)'
_diffrn_ambient_temperature 295(2)
_diffrn_radiation_monochromator graphite
_diffrn_radiation_source 'fine-focus sealed tube'
_diffrn_radiation_type MoK\a
_diffrn_radiation_wavelength 0.71073
_diffrn_reflns_av_R_equivalents 0.0000
_diffrn_reflns_av_sigmaI/netI 0.1067
_diffrn_reflns_limit_h_max 14
_diffrn_reflns_limit_h_min 0
_diffrn_reflns_limit_k_max 22
_diffrn_reflns_limit_k_min 0
_diffrn_reflns_limit_l_max 29
_diffrn_reflns_limit_l_min 0
_diffrn_reflns_number 4749
_diffrn_reflns_theta_max 20.00
_diffrn_reflns_theta_min 1.78
_exptl_absorpt_coefficient_mu 0.523
_exptl_crystal_density_diffrn 1.310
_exptl_crystal_F_000 4144
_exptl_crystal_size_max 0.90
_exptl_crystal_size_mid 0.40
_exptl_crystal_size_min 0.25
_refine_diff_density_max 0.518
_refine_diff_density_min -0.342
_refine_diff_density_rms 0.072
_refine_ls_extinction_method none
_refine_ls_goodness_of_fit_all 1.026
_refine_ls_goodness_of_fit_obs 1.132
_refine_ls_matrix_type full
_refine_ls_number_parameters 335
_refine_ls_number_reflns 4747
_refine_ls_number_restraints 3
_refine_ls_restrained_S_all 1.874
_refine_ls_restrained_S_obs 2.616
_refine_ls_R_factor_all 0.1910
_refine_ls_R_factor_obs 0.0943
_refine_ls_shift/esd_max -2.923
_refine_ls_shift/esd_mean 0.100
_refine_ls_structure_factor_coef Fsqd
_refine_ls_weighting_details 'w=1/[\s^2^(Fo^2^)+(0.0954P)^2^+52.7448P] where P=(Fo^2^+2Fc^2^)/3'
_refine_ls_weighting_scheme calc
_refine_ls_wR_factor_all 0.2745
_refine_ls_wR_factor_obs 0.2044
_reflns_number_observed 2281
_reflns_number_total 4749
_reflns_observed_criterion >2sigma(I)
_cod_data_source_file ic9900399_4.cif
_cod_data_source_block h
_cod_depositor_comments
;
The following automatic conversions were performed:

'_refine_ls_weighting_scheme' value 'calc
w=1/[\s^2^(Fo^2^)+(0.0954P)^2^+52.7448P] where P=(Fo^2^+2Fc^2^)/3'
was changed to 'calc'. New tag '_refine_ls_weighting_details' was
created. The value of the new tag was set to
'w=1/[\s^2^(Fo^2^)+(0.0954P)^2^+52.7448P] where P=(Fo^2^+2Fc^2^)/3'.

Automatic conversion script
Id: cif_fix_values 3143 2015-03-26 13:38:13Z robertas 
;
_cod_original_cell_volume 10199.0(60)
_cod_database_code 4322137

loop_
_symmetry_equiv_pos_as_xyz
'x, y, z'
'-x+1/2, -y, z+1/2'
'-x, y+1/2, -z+1/2'
'x+1/2, -y+1/2, -z'
'-x, -y, -z'
'x-1/2, y, -z-1/2'
'x, -y-1/2, z-1/2'
'-x-1/2, y-1/2, z'

loop_
_atom_site_aniso_label
_atom_site_aniso_U_11
_atom_site_aniso_U_22
_atom_site_aniso_U_33
_atom_site_aniso_U_23
_atom_site_aniso_U_13
_atom_site_aniso_U_12
Cu1 0.0763(13) 0.0634(11) 0.0577(11) -0.0039(10) -0.0030(11) 0.0091(11)
P1 0.136(5) 0.090(4) 0.121(5) 0.002(4) 0.022(5) 0.043(4)
F1 0.160(12) 0.156(11) 0.171(12) 0.044(9) 0.041(10) 0.017(9)
F2 0.152(12) 0.144(11) 0.279(18) 0.058(11) -0.003(12) 0.063(10)
F3 0.205(15) 0.193(14) 0.265(19) 0.052(14) 0.112(15) 0.041(12)
F4 0.256(16) 0.221(14) 0.139(10) 0.065(10) 0.020(11) 0.136(13)
F5 0.254(17) 0.120(10) 0.217(14) -0.064(11) -0.027(13) -0.016(10)
F6 0.230(17) 0.213(15) 0.282(20) -0.140(15) 0.016(16) 0.027(14)
C1C 0.058(12) 0.113(16) 0.044(9) -0.004(10) -0.001(8) -0.022(11)
C2C 0.088(15) 0.123(16) 0.090(13) -0.004(12) 0.001(12) -0.013(15)
C3C 0.077(18) 0.176(23) 0.134(18) -0.023(18) 0.008(14) 0.000(17)
C4C 0.109(22) 0.154(24) 0.120(17) -0.015(17) 0.008(16) 0.033(17)
C5C 0.120(18) 0.117(17) 0.103(15) 0.010(13) -0.003(15) 0.013(19)
C6C 0.092(16) 0.097(16) 0.089(13) 0.022(12) 0.014(11) -0.014(14)
C7D 0.110(14) 0.144(17) 0.051(10) -0.024(11) 0.031(11) -0.007(14)
C1E 0.065(13) 0.119(15) 0.038(9) -0.012(9) 0.001(8) -0.030(11)
C2E 0.067(13) 0.095(14) 0.052(10) 0.000(9) -0.011(10) 0.012(12)
C3E 0.080(14) 0.111(16) 0.069(11) -0.007(11) -0.019(11) -0.006(13)
C4E 0.080(17) 0.154(20) 0.065(12) -0.012(12) -0.020(12) 0.030(16)
C5E 0.062(14) 0.197(24) 0.064(13) -0.032(15) 0.006(10) -0.029(18)
C6E 0.083(16) 0.119(17) 0.055(10) -0.033(10) 0.009(10) -0.013(14)
C1F 0.082(13) 0.105(16) 0.048(10) -0.002(10) 0.001(9) 0.020(12)
C2F 0.153(20) 0.064(12) 0.073(14) -0.004(12) -0.039(13) 0.012(15)
C3F 0.168(23) 0.087(17) 0.081(16) -0.008(13) -0.043(15) 0.000(16)
C4F 0.181(25) 0.103(19) 0.074(15) -0.026(13) -0.044(17) 0.036(17)
C5F 0.104(15) 0.149(20) 0.074(13) -0.018(15) -0.005(11) 0.025(17)
C6F 0.106(16) 0.091(14) 0.070(12) -0.015(12) -0.019(12) 0.024(15)
C7E 0.107(16) 0.158(19) 0.115(15) -0.048(14) 0.024(13) -0.056(15)
C8E 0.119(17) 0.183(21) 0.122(17) -0.016(16) -0.026(14) 0.043(17)
C9E 0.066(12) 0.095(13) 0.083(12) -0.006(10) 0.004(9) -0.016(10)
C7F 0.143(19) 0.127(17) 0.099(15) -0.008(13) 0.018(14) -0.019(15)
C8F 0.233(27) 0.178(22) 0.125(18) -0.091(17) -0.022(18) 0.070(20)
C9F 0.155(20) 0.147(19) 0.108(16) -0.016(15) 0.028(14) -0.020(17)

loop_
_atom_site_label
_atom_site_type_symbol
_atom_site_fract_x
_atom_site_fract_y
_atom_site_fract_z
_atom_site_U_iso_or_equiv
_atom_site_thermal_displace_type
_atom_site_occupancy
_atom_site_calc_flag
_atom_site_refinement_flags
_atom_site_disorder_group
Cu1 Cu 0.64629(12) -0.02979(7) 0.36654(5) 0.0658(6) Uani 1 d . .
P1 P 0.7058(5) -0.2758(3) 0.5506(2) 0.115(2) Uani 1 d . .
F1 F 0.6235(9) -0.2937(5) 0.5796(4) 0.162(5) Uani 1 d . .
F2 F 0.7717(9) -0.3192(6) 0.5746(5) 0.191(6) Uani 1 d . .
F3 F 0.7892(11) -0.2595(7) 0.5218(6) 0.221(7) Uani 1 d . .
F4 F 0.6453(11) -0.2305(6) 0.5267(4) 0.205(7) Uani 1 d . .
F5 F 0.7292(11) -0.2283(5) 0.5839(5) 0.197(6) Uani 1 d . .
F6 F 0.6814(12) -0.3240(7) 0.5162(6) 0.242(8) Uani 1 d . .
N1A N 0.6046(4) -0.1090(2) 0.3900(2) 0.065(3) Uiso 1 d G .
N2A N 0.7669(4) -0.0698(2) 0.3615(2) 0.066(3) Uiso 1 d G .
C1A C 0.5212(3) -0.1283(3) 0.4022(2) 0.076(5) Uiso 1 d G .
C2A C 0.5077(4) -0.1850(3) 0.4183(2) 0.102(6) Uiso 1 d G .
H2A H 0.4471(4) -0.1978(4) 0.4263(3) 0.122 Uiso 1 d G .
C3A C 0.5800(5) -0.2219(3) 0.4224(2) 0.106(6) Uiso 1 d G .
H3A H 0.5706(6) -0.2606(3) 0.4337(3) 0.127 Uiso 1 d G .
C4A C 0.6691(4) -0.2036(2) 0.4102(2) 0.094(5) Uiso 1 d G .
C5A C 0.6764(3) -0.1461(2) 0.39332(13) 0.073(4) Uiso 1 d G .
C6A C 0.7643(3) -0.1248(2) 0.37842(14) 0.076(5) Uiso 1 d G .
C7A C 0.8415(4) -0.1616(3) 0.3816(2) 0.099(6) Uiso 1 d G .
C8A C 0.9246(3) -0.1390(3) 0.3661(2) 0.111(6) Uiso 1 d G .
H8A H 0.9792(4) -0.1626(4) 0.3668(3) 0.133 Uiso 1 d G .
C9A C 0.9284(4) -0.0836(4) 0.3499(2) 0.115(6) Uiso 1 d G .
H9A H 0.9857(4) -0.0681(4) 0.3396(3) 0.138 Uiso 1 d G .
C10A C 0.8484(5) -0.0491(3) 0.3484(2) 0.084(5) Uiso 1 d G .
C11A C 0.8319(5) -0.2186(3) 0.4006(3) 0.115(6) Uiso 1 d G .
H11A H 0.8851(5) -0.2430(3) 0.4038(3) 0.138 Uiso 1 d G .
C12A C 0.7496(5) -0.2384(2) 0.4139(3) 0.126(7) Uiso 1 d G .
H12A H 0.7452(6) -0.2769(3) 0.4262(3) 0.152 Uiso 1 d G .
C1C C 0.3020(9) -0.0192(7) 0.4013(3) 0.072(5) Uani 1 d G .
C2C C 0.2140(12) -0.0420(5) 0.4074(4) 0.100(6) Uani 1 d G .
H2C H 0.2059(20) -0.0832(6) 0.4123(5) 0.120 Uiso 1 d G .
C3C C 0.1377(7) -0.0051(10) 0.4065(4) 0.129(8) Uani 1 d G .
H3C H 0.0772(9) -0.0208(14) 0.4107(6) 0.155 Uiso 1 d G .
C4C C 0.1495(12) 0.0547(9) 0.3994(4) 0.128(7) Uani 1 d G .
H4C H 0.0970(16) 0.0802(13) 0.3988(6) 0.153 Uiso 1 d G .
C5C C 0.2374(16) 0.0776(5) 0.3933(4) 0.114(7) Uani 1 d G .
H5C H 0.2455(24) 0.1187(5) 0.3885(6) 0.136 Uiso 1 d G .
C6C C 0.3137(10) 0.0406(8) 0.3943(3) 0.092(6) Uani 1 d G .
H6C H 0.3742(12) 0.0563(12) 0.3901(5) 0.111 Uiso 1 d G .
C7C C 0.3819(11) -0.0579(7) 0.4014(5) 0.072(5) Uiso 1 d . .
C8C C 0.4481(11) -0.0880(7) 0.4020(5) 0.076(5) Uiso 1 d . .
C1DA C 0.8379(14) 0.1224(6) 0.3192(11) 0.141(9) Uiso 0.65(4) d PGD 1
C2DA C 0.7530(13) 0.1462(9) 0.3076(10) 0.141(9) Uiso 0.65(4) d PG 1
H2DA H 0.6999(14) 0.1214(13) 0.3055(14) 0.169 Uiso 0.65(4) d PG 1
C3DA C 0.7453(18) 0.2059(10) 0.2991(9) 0.141(9) Uiso 0.65(4) d PG 1
H3DA H 0.6869(21) 0.2222(15) 0.2911(13) 0.169 Uiso 0.65(4) d PG 1
C4DA C 0.8224(24) 0.2419(6) 0.3022(10) 0.141(9) Uiso 0.65(4) d PG 1
H4DA H 0.8171(32) 0.2830(6) 0.2963(16) 0.169 Uiso 0.65(4) d PG 1
C5DA C 0.9073(20) 0.2182(8) 0.3138(10) 0.141(9) Uiso 0.65(4) d PG 1
H5DA H 0.9604(25) 0.2429(13) 0.3160(14) 0.169 Uiso 0.65(4) d PG 1
C6DA C 0.9150(14) 0.1584(10) 0.3224(10) 0.141(9) Uiso 0.65(4) d PG 1
H6DA H 0.9734(14) 0.1421(15) 0.3304(14) 0.169 Uiso 0.65(4) d PG 1
C1DB C 0.8608(15) 0.1244(6) 0.3265(18) 0.119(15) Uiso 0.35(4) d PGD 2
C2DB C 0.7888(17) 0.1618(12) 0.3153(16) 0.119(15) Uiso 0.35(4) d PG 2
H2DB H 0.7272(16) 0.1470(19) 0.3135(23) 0.143 Uiso 0.35(4) d PG 2
C3DB C 0.8064(31) 0.2206(11) 0.3066(15) 0.119(15) Uiso 0.35(4) d PG 2
H3DB H 0.7568(39) 0.2463(18) 0.2989(22) 0.143 Uiso 0.35(4) d PG 2
C4DB C 0.8959(36) 0.2421(8) 0.3092(16) 0.119(15) Uiso 0.35(4) d PG 2
H4DB H 0.9080(48) 0.2826(10) 0.3033(24) 0.143 Uiso 0.35(4) d PG 2
C5DB C 0.9679(26) 0.2048(14) 0.3205(14) 0.119(15) Uiso 0.35(4) d PG 2
H5DB H 1.0296(30) 0.2195(21) 0.3223(21) 0.143 Uiso 0.35(4) d PG 2
C6DB C 0.9504(15) 0.1459(13) 0.3291(15) 0.119(15) Uiso 0.35(4) d PG 2
H6DB H 1.0000(17) 0.1202(20) 0.3369(22) 0.143 Uiso 0.35(4) d PG 2
C7D C 0.8505(12) 0.0615(5) 0.3297(5) 0.102(6) Uani 1 d D .
C8D C 0.8524(13) 0.0093(7) 0.3377(6) 0.094(6) Uiso 1 d . .
N1B N 0.6342(3) 0.0381(2) 0.4094(2) 0.055(3) Uiso 1 d G .
N2B N 0.5752(4) 0.0231(2) 0.3276(2) 0.062(3) Uiso 1 d G .
C1B C 0.6686(4) 0.0458(3) 0.4497(2) 0.067(4) Uiso 1 d G .
C2B C 0.6466(5) 0.0948(3) 0.4750(2) 0.080(5) Uiso 1 d G .
H2B H 0.6721(5) 0.0992(4) 0.5026(2) 0.096 Uiso 1 d G .
C3B C 0.5883(5) 0.1359(3) 0.4592(2) 0.080(5) Uiso 1 d G .
H3B H 0.5734(6) 0.1682(3) 0.4762(2) 0.096 Uiso 1 d G .
C4B C 0.5501(4) 0.1298(2) 0.4171(2) 0.070(4) Uiso 1 d G .
C5B C 0.5777(3) 0.0796(2) 0.39331(13) 0.061(4) Uiso 1 d G .
C6B C 0.5448(3) 0.0712(2) 0.34935(14) 0.060(4) Uiso 1 d G .
C7B C 0.4847(3) 0.1129(2) 0.3313(2) 0.080(5) Uiso 1 d G .
C8B C 0.4562(4) 0.1030(3) 0.2883(2) 0.102(6) Uiso 1 d G .
H8B H 0.4177(5) 0.1298(3) 0.2746(2) 0.123 Uiso 1 d G .
C9B C 0.4847(5) 0.0544(3) 0.2666(2) 0.112(6) Uiso 1 d G .
H9B H 0.4650(6) 0.0477(4) 0.2382(2) 0.134 Uiso 1 d G .
C10B C 0.5438(5) 0.0142(3) 0.2871(2) 0.078(5) Uiso 1 d G .
C11B C 0.4556(4) 0.1618(2) 0.3571(2) 0.084(5) Uiso 1 d G .
H11B H 0.4141(5) 0.1884(3) 0.3455(3) 0.101 Uiso 1 d G .
C12B C 0.4873(4) 0.1697(2) 0.3978(2) 0.080(5) Uiso 1 d G .
H12B H 0.4677(6) 0.2020(3) 0.4137(2) 0.096 Uiso 1 d G .
C1E C 0.7343(10) 0.0014(5) 0.4653(3) 0.074(5) Uani 1 d G .
C2E C 0.7034(7) -0.0516(7) 0.4825(3) 0.072(5) Uani 1 d G .
C3E C 0.7663(12) -0.0957(5) 0.4926(3) 0.086(5) Uani 1 d G .
H3E H 0.7450(19) -0.1321(6) 0.5044(5) 0.104 Uiso 1 d G .
C4E C 0.8600(11) -0.0866(7) 0.4857(4) 0.100(6) Uani 1 d G .
C5E C 0.8908(7) -0.0336(9) 0.4686(4) 0.108(7) Uani 1 d G .
H5E H 0.9553(7) -0.0275(13) 0.4638(6) 0.129 Uiso 1 d G .
C6E C 0.8280(12) 0.0104(6) 0.4584(3) 0.086(6) Uani 1 d G .
C1F C 0.5769(11) -0.0364(6) 0.2615(4) 0.078(5) Uani 1 d G .
C2F C 0.5311(8) -0.0900(8) 0.2632(4) 0.097(6) Uani 1 d G .
C3F C 0.5639(13) -0.1375(5) 0.2393(5) 0.112(7) Uani 1 d G .
H3F H 0.5324(19) -0.1743(7) 0.2405(8) 0.134 Uiso 1 d G .
C4F C 0.6426(14) -0.1315(7) 0.2137(4) 0.119(8) Uani 1 d G .
C5F C 0.6884(9) -0.0780(9) 0.2120(4) 0.109(7) Uani 1 d G .
H5F H 0.7426(10) -0.0738(14) 0.1943(5) 0.131 Uiso 1 d G .
C6F C 0.6556(10) -0.0304(6) 0.2359(4) 0.089(5) Uani 1 d G .
C7E C 0.8667(13) 0.0687(8) 0.4434(6) 0.127(7) Uani 1 d . .
H7EA H 0.8356(65) 0.0809(30) 0.4173(26) 0.190 Uiso 1 calc R .
H7EB H 0.9312(22) 0.0647(17) 0.4375(42) 0.190 Uiso 1 calc R .
H7EC H 0.8576(85) 0.0975(16) 0.4658(19) 0.190 Uiso 1 calc R .
C8E C 0.9277(13) -0.1376(9) 0.4963(6) 0.141(8) Uani 1 d . .
H8EA H 0.8987(39) -0.1743(9) 0.4899(46) 0.212 Uiso 1 calc R .
H8EB H 0.9441(81) -0.1363(40) 0.5266(12) 0.212 Uiso 1 calc R .
H8EC H 0.9822(45) -0.1336(37) 0.4788(36) 0.212 Uiso 1 calc R .
C9E C 0.6034(10) -0.0598(7) 0.4929(5) 0.081(5) Uani 1 d . .
H9EA H 0.5668(10) -0.0457(38) 0.4691(14) 0.122 Uiso 1 calc R .
H9EB H 0.5884(18) -0.0384(34) 0.5189(18) 0.122 Uiso 1 calc R .
H9EC H 0.5910(16) -0.1006(8) 0.4974(30) 0.122 Uiso 1 calc R .
C7F C 0.4422(13) -0.0958(8) 0.2873(6) 0.123(7) Uani 1 d . .
H7FA H 0.4302(46) -0.1364(9) 0.2931(38) 0.185 Uiso 1 calc R .
H7FB H 0.3933(19) -0.0798(52) 0.2700(19) 0.185 Uiso 1 calc R .
H7FC H 0.4461(34) -0.0749(49) 0.3144(20) 0.185 Uiso 1 calc R .
C8F C 0.6811(16) -0.1850(9) 0.1880(6) 0.179(11) Uani 1 d . .
H8FA H 0.7446(39) -0.1907(53) 0.1954(48) 0.268 Uiso 1 calc R .
H8FB H 0.6757(123) -0.1778(37) 0.1573(6) 0.268 Uiso 1 calc R .
H8FC H 0.6467(86) -0.2193(18) 0.1956(47) 0.268 Uiso 1 calc R .
C9F C 0.7063(14) 0.0267(9) 0.2310(6) 0.136(8) Uani 1 d . .
H9FA H 0.7479(73) 0.0242(23) 0.2068(30) 0.205 Uiso 1 calc R .
H9FB H 0.7403(79) 0.0346(32) 0.2572(19) 0.205 Uiso 1 calc R .
H9FC H 0.6629(16) 0.0576(13) 0.2260(46) 0.205 Uiso 1 calc R .

loop_
_atom_type_symbol
_atom_type_description
_atom_type_scat_dispersion_real
_atom_type_scat_dispersion_imag
_atom_type_scat_source
C C 0.0033 0.0016 'International Tables Vol C Tables 4.2.6.8 and 6.1.1.4'
H H 0.0000 0.0000 'International Tables Vol C Tables 4.2.6.8 and 6.1.1.4'
N N 0.0061 0.0033 'International Tables Vol C Tables 4.2.6.8 and 6.1.1.4'
F F 0.0171 0.0103 'International Tables Vol C Tables 4.2.6.8 and 6.1.1.4'
P P 0.1023 0.0942 'International Tables Vol C Tables 4.2.6.8 and 6.1.1.4'
Cu Cu 0.3201 1.2651 'International Tables Vol C Tables 4.2.6.8 and 6.1.1.4'

loop_
_geom_angle_atom_site_label_1
_geom_angle_atom_site_label_2
_geom_angle_atom_site_label_3
_geom_angle
_geom_angle_site_symmetry_1
_geom_angle_site_symmetry_3
_geom_angle_publ_flag
N2A Cu1 N2B 133.9(2) . . ?
N2A Cu1 N1B 118.5(2) . . ?
N2B Cu1 N1B 83.0(2) . . ?
N2A Cu1 N1A 83.1(2) . . ?
N2B Cu1 N1A 126.6(2) . . ?
N1B Cu1 N1A 115.0(2) . . ?
F5 P1 F4 88.1(8) . . ?
F5 P1 F3 91.9(10) . . ?
F4 P1 F3 90.8(8) . . ?
F5 P1 F1 88.7(8) . . ?
F4 P1 F1 90.5(8) . . ?
F3 P1 F1 178.6(8) . . ?
F5 P1 F6 179.4(10) . . ?
F4 P1 F6 91.4(10) . . ?
F3 P1 F6 87.9(9) . . ?
F1 P1 F6 91.5(9) . . ?
F5 P1 F2 90.0(9) . . ?
F4 P1 F2 176.6(10) . . ?
F3 P1 F2 86.6(8) . . ?
F1 P1 F2 92.2(7) . . ?
F6 P1 F2 90.6(9) . . ?
C1A N1A C5A 118.1 . . ?
C1A N1A Cu1 131.1(2) . . ?
C5A N1A Cu1 110.8(2) . . ?
C10A N2A C6A 117.8 . . ?
C10A N2A Cu1 130.0(2) . . ?
C6A N2A Cu1 111.9(2) . . ?
N1A C1A C2A 121.9 . . ?
N1A C1A C8C 117.8(7) . . ?
C2A C1A C8C 120.1(7) . . ?
C3A C2A C1A 120.0 . . ?
C2A C3A C4A 120.3 . . ?
C3A C4A C5A 116.0 . . ?
C3A C4A C12A 124.8 . . ?
C5A C4A C12A 119.2 . . ?
N1A C5A C4A 123.6 . . ?
N1A C5A C6A 116.8 . . ?
C4A C5A C6A 119.6 . . ?
N2A C6A C7A 123.9 . . ?
N2A C6A C5A 117.1 . . ?
C7A C6A C5A 119.0 . . ?
C8A C7A C6A 116.5 . . ?
C8A C7A C11A 123.9 . . ?
C6A C7A C11A 119.6 . . ?
C9A C8A C7A 120.1 . . ?
C8A C9A C10A 120.1 . . ?
N2A C10A C8D 116.9(9) . . ?
N2A C10A C9A 121.6 . . ?
C8D C10A C9A 121.1(9) . . ?
C12A C11A C7A 121.2 . . ?
C11A C12A C4A 121.4 . . ?
C6C C1C C2C 120.0 . . ?
C6C C1C C7C 119.8(14) . . ?
C2C C1C C7C 120.2(14) . . ?
C3C C2C C1C 120.0 . . ?
C2C C3C C4C 120.0 . . ?
C5C C4C C3C 120.0 . . ?
C4C C5C C6C 120.0 . . ?
C1C C6C C5C 120.0 . . ?
C8C C7C C1C 178.0(15) . . ?
C7C C8C C1A 174.6(16) . . ?
C6DA C1DA C2DA 120.0 . . ?
C6DA C1DA C7D 116.9(17) . . ?
C2DA C1DA C7D 123.1(17) . . ?
C3DA C2DA C1DA 120.0 . . ?
C4DA C3DA C2DA 120.0 . . ?
C5DA C4DA C3DA 120.0 . . ?
C4DA C5DA C6DA 120.0 . . ?
C1DA C6DA C5DA 120.0 . . ?
C6DB C1DB C2DB 120.0 . . ?
C6DB C1DB C7D 116.2(19) . . ?
C2DB C1DB C7D 123.1(21) . . ?
C3DB C2DB C1DB 120.0 . . ?
C2DB C3DB C4DB 120.0 . . ?
C5DB C4DB C3DB 120.0 . . ?
C4DB C5DB C6DB 120.0 . . ?
C1DB C6DB C5DB 120.0 . . ?
C8D C7D C1DB 169.4(27) . . ?
C8D C7D C1DA 173.9(23) . . ?
C7D C8D C10A 175.7(20) . . ?
C1B N1B C5B 118.1 . . ?
C1B N1B Cu1 131.1(2) . . ?
C5B N1B Cu1 110.6(2) . . ?
C10B N2B C6B 117.8 . . ?
C10B N2B Cu1 129.9(2) . . ?
C6B N2B Cu1 111.5(2) . . ?
N1B C1B C2B 121.9 . . ?
N1B C1B C1E 116.8(5) . . ?
C2B C1B C1E 121.2(5) . . ?
C3B C2B C1B 120.0 . . ?
C2B C3B C4B 120.3 . . ?
C3B C4B C5B 116.0 . . ?
C3B C4B C12B 124.7 . . ?
C5B C4B C12B 119.2 . . ?
N1B C5B C4B 123.6 . . ?
N1B C5B C6B 116.8 . . ?
C4B C5B C6B 119.6 . . ?
N2B C6B C7B 123.9 . . ?
N2B C6B C5B 117.2 . . ?
C7B C6B C5B 119.0 . . ?
C8B C7B C6B 116.5 . . ?
C8B C7B C11B 123.9 . . ?
C6B C7B C11B 119.6 . . ?
C9B C8B C7B 120.1 . . ?
C8B C9B C10B 120.1 . . ?
N2B C10B C9B 121.6 . . ?
N2B C10B C1F 120.0(5) . . ?
C9B C10B C1F 118.2(5) . . ?
C12B C11B C7B 121.2 . . ?
C11B C12B C4B 121.3 . . ?
C6E C1E C2E 120.0 . . ?
C6E C1E C1B 118.8(12) . . ?
C2E C1E C1B 120.8(12) . . ?
C3E C2E C1E 120.0 . . ?
C3E C2E C9E 119.8(13) . . ?
C1E C2E C9E 120.0(13) . . ?
C2E C3E C4E 120.0 . . ?
C5E C4E C3E 120.0 . . ?
C5E C4E C8E 121.6(15) . . ?
C3E C4E C8E 118.4(15) . . ?
C4E C5E C6E 120.0 . . ?
C1E C6E C5E 120.0 . . ?
C1E C6E C7E 122.5(15) . . ?
C5E C6E C7E 117.3(15) . . ?
C6F C1F C2F 120.0 . . ?
C6F C1F C10B 119.3(14) . . ?
C2F C1F C10B 120.7(14) . . ?
C3F C2F C1F 120.0 . . ?
C3F C2F C7F 119.1(16) . . ?
C1F C2F C7F 120.7(16) . . ?
C2F C3F C4F 120.0 . . ?
C5F C4F C3F 120.0 . . ?
C5F C4F C8F 119.9(18) . . ?
C3F C4F C8F 120.1(18) . . ?
C4F C5F C6F 120.0 . . ?
C1F C6F C5F 120.0 . . ?
C1F C6F C9F 122.8(15) . . ?
C5F C6F C9F 117.1(15) . . ?

loop_
_geom_bond_atom_site_label_1
_geom_bond_atom_site_label_2
_geom_bond_distance
_geom_bond_site_symmetry_2
_geom_bond_publ_flag
Cu1 N2A 1.985(6) . ?
Cu1 N2B 1.989(6) . ?
Cu1 N1B 2.041(5) . ?
Cu1 N1A 2.041(6) . ?
P1 F5 1.528(13) . ?
P1 F4 1.545(12) . ?
P1 F3 1.546(15) . ?
P1 F1 1.546(13) . ?
P1 F6 1.568(15) . ?
P1 F2 1.563(12) . ?
N1A C1A 1.34 . ?
N1A C5A 1.35 . ?
N2A C10A 1.34 . ?
N2A C6A 1.36 . ?
C1A C2A 1.40 . ?
C1A C8C 1.41(2) . ?
C2A C3A 1.35 . ?
C3A C4A 1.41 . ?
C4A C5A 1.42 . ?
C4A C12A 1.42 . ?
C5A C6A 1.44 . ?
C6A C7A 1.41 . ?
C7A C8A 1.40 . ?
C7A C11A 1.43 . ?
C8A C9A 1.36 . ?
C9A C10A 1.41 . ?
C10A C8D 1.38(2) . ?
C11A C12A 1.34 . ?
C1C C6C 1.39 . ?
C1C C2C 1.40 . ?
C1C C7C 1.46(2) . ?
C2C C3C 1.39 . ?
C3C C4C 1.40 . ?
C4C C5C 1.39 . ?
C5C C6C 1.39 . ?
C7C C8C 1.18(2) . ?
C1DA C6DA 1.39 . ?
C1DA C2DA 1.40 . ?
C1DA C7D 1.443(4) . ?
C2DA C3DA 1.40 . ?
C3DA C4DA 1.40 . ?
C4DA C5DA 1.39 . ?
C5DA C6DA 1.39 . ?
C1DB C6DB 1.39 . ?
C1DB C2DB 1.40 . ?
C1DB C7D 1.451(7) . ?
C2DB C3DB 1.39 . ?
C3DB C4DB 1.40 . ?
C4DB C5DB 1.39 . ?
C5DB C6DB 1.40 . ?
C7D C8D 1.22(2) . ?
N1B C1B 1.34 . ?
N1B C5B 1.35 . ?
N2B C10B 1.34 . ?
N2B C6B 1.36 . ?
C1B C2B 1.40 . ?
C1B C1E 1.475(11) . ?
C2B C3B 1.35 . ?
C3B C4B 1.41 . ?
C4B C5B 1.42 . ?
C4B C12B 1.42 . ?
C5B C6B 1.44 . ?
C6B C7B 1.41 . ?
C7B C8B 1.40 . ?
C7B C11B 1.43 . ?
C8B C9B 1.36 . ?
C9B C10B 1.41 . ?
C10B C1F 1.480(11) . ?
C11B C12B 1.34 . ?
C1E C6E 1.39 . ?
C1E C2E 1.40 . ?
C2E C3E 1.40 . ?
C2E C9E 1.50(2) . ?
C3E C4E 1.40 . ?
C4E C5E 1.39 . ?
C4E C8E 1.56(2) . ?
C5E C6E 1.40 . ?
C6E C7E 1.52(2) . ?
C1F C6F 1.39 . ?
C1F C2F 1.40 . ?
C2F C3F 1.39 . ?
C2F C7F 1.50(2) . ?
C3F C4F 1.40 . ?
C4F C5F 1.39 . ?
C4F C8F 1.56(2) . ?
C5F C6F 1.40 . ?
C6F C9F 1.51(2) . ?
